data_7223346
loop_
_publ_author_name
'Tarai, Arup'
'Baruah, Jubaraj B.'

_publ_section_title
;
 Oxime synthons in the salts and cocrystals of quinoline-4-carbaldoxime
 for non-covalent synthesis
;
_journal_issue 2
_journal_name_full CrystEngComm
_journal_page_first 298
_journal_paper_doi 10.1039/C5CE02029H
_journal_volume 18
_journal_year 2016
_chemical_formula_moiety 'C10 H9 N2 O, 0.5(C2 O4)'
_chemical_formula_sum 'C11 H9 N2 O3'
_chemical_formula_weight 217.20
_chemical_name_systematic
; 
 ? 
;
_space_group_IT_number 2
_space_group_name_Hall '-P 1'
_symmetry_cell_setting triclinic
_symmetry_space_group_name_Hall '-P 1'
_symmetry_space_group_name_H-M 'P -1'
_atom_sites_solution_hydrogens geom
_atom_sites_solution_primary direct
_atom_sites_solution_secondary difmap
_audit_creation_method SHELXL-97
_audit_update_record
;
2015-08-08 deposited with the CCDC.
2015-11-24 downloaded from the CCDC.
;
_cell_angle_alpha 100.059(3)
_cell_angle_beta 100.517(3)
_cell_angle_gamma 91.372(3)
_cell_formula_units_Z 2
_cell_length_a 4.9838(2)
_cell_length_b 9.8417(4)
_cell_length_c 10.3031(5)
_cell_measurement_temperature 296(2)
_cell_volume 488.42(4)
_computing_structure_refinement 'SHELXL-97 (Sheldrick, 1997)'
_computing_structure_solution 'SHELXS-97 (Sheldrick, 1990)'
_diffrn_ambient_temperature 296(2)
_diffrn_measured_fraction_theta_full 0.969
_diffrn_measured_fraction_theta_max 0.969
_diffrn_measurement_device_type 'CCD area detector'
_diffrn_measurement_method 'phi and omega scans'
_diffrn_radiation_monochromator graphite
_diffrn_radiation_source 'fine-focus sealed tube'
_diffrn_radiation_type MoK\a
_diffrn_radiation_wavelength 0.71073
_diffrn_reflns_av_R_equivalents 0.0205
_diffrn_reflns_av_sigmaI/netI 0.0192
_diffrn_reflns_limit_h_max 5
_diffrn_reflns_limit_h_min -5
_diffrn_reflns_limit_k_max 11
_diffrn_reflns_limit_k_min -11
_diffrn_reflns_limit_l_max 11
_diffrn_reflns_limit_l_min -12
_diffrn_reflns_number 5830
_diffrn_reflns_theta_full 25.25
_diffrn_reflns_theta_max 25.25
_diffrn_reflns_theta_min 2.04
_exptl_absorpt_coefficient_mu 0.110
_exptl_absorpt_correction_T_max 0.987
_exptl_absorpt_correction_T_min 0.971
_exptl_absorpt_correction_type multi-scan
_exptl_absorpt_process_details multi-Scan
_exptl_crystal_colour Colourless
_exptl_crystal_density_diffrn 1.477
_exptl_crystal_density_method 'not measured'
_exptl_crystal_description Needle
_exptl_crystal_F_000 226
_exptl_crystal_size_max 0.32
_exptl_crystal_size_mid 0.22
_exptl_crystal_size_min 0.12
_refine_diff_density_max 0.176
_refine_diff_density_min -0.241
_refine_diff_density_rms 0.054
_refine_ls_extinction_method none
_refine_ls_goodness_of_fit_ref 1.039
_refine_ls_hydrogen_treatment mixed
_refine_ls_matrix_type full
_refine_ls_number_parameters 146
_refine_ls_number_reflns 1706
_refine_ls_number_restraints 0
_refine_ls_restrained_S_all 1.039
_refine_ls_R_factor_all 0.0459
_refine_ls_R_factor_gt 0.0391
_refine_ls_shift/su_max 0.000
_refine_ls_shift/su_mean 0.000
_refine_ls_structure_factor_coef Fsqd
_refine_ls_weighting_details 'calc w=1/[\s^2^(Fo^2^)+(0.1000P)^2^+0.0100P] where P=(Fo^2^+2Fc^2^)/3'
_refine_ls_weighting_scheme calc
_refine_ls_wR_factor_gt 0.1255
_refine_ls_wR_factor_ref 0.1339
_reflns_number_gt 1441
_reflns_number_total 1706
_reflns_threshold_expression >2sigma(I)
_cod_data_source_file c5ce02029h2.cif
_cod_data_source_block Salt3
_cod_depositor_comments
;
The following automatic conversions were performed:

'_symmetry_cell_setting' value 'Triclinic' changed to 'triclinic'
according to
/usr/data/users/saulius/crontab/automatic-downloads/rss-feeds/RSC/lib/dictionaries/cif_core.dic
dictionary named 'cif_core.dic' version 2.4.2 from 2011-04-26.

'_exptl_absorpt_correction_type' value 'multi-Scan' changed to
'multi-scan' according to
/usr/data/users/saulius/crontab/automatic-downloads/rss-feeds/RSC/lib/dictionaries/cif_core.dic
dictionary named 'cif_core.dic' version 2.4.2 from 2011-04-26.

Automatic conversion script
Id: cif_fix_values 4268 2015-11-12 08:31:59Z antanas 

 Adding full bibliography for 7223344--7223350.cif.
;
_cod_database_code 7223346

loop_
_symmetry_equiv_pos_as_xyz
'x, y, z'
'-x, -y, -z'

loop_
_atom_site_label
_atom_site_type_symbol
_atom_site_fract_x
_atom_site_fract_y
_atom_site_fract_z
_atom_site_U_iso_or_equiv
_atom_site_adp_type
_atom_site_occupancy
_atom_site_symmetry_multiplicity
_atom_site_calc_flag
_atom_site_refinement_flags
C9 C 0.9550(3) 0.13923(14) 0.79114(13) 0.0361(4) Uani 1 1 d .
C10 C 1.1206(3) 0.17778(14) 0.70386(13) 0.0373(4) Uani 1 1 d .
C2 C 0.8188(3) 0.24444(14) 0.86417(13) 0.0371(4) Uani 1 1 d .
C3 C 0.8561(3) 0.37964(15) 0.84761(15) 0.0446(4) Uani 1 1 d .
H3 H 0.7699 0.4496 0.8945 0.054 Uiso 1 1 calc R
C5 C 1.2628(3) 0.07945(16) 0.63138(14) 0.0446(4) Uani 1 1 d .
H5 H 1.3705 0.1061 0.5743 0.054 Uiso 1 1 calc R
C8 C 0.9377(3) -0.00276(14) 0.80134(14) 0.0425(4) Uani 1 1 d .
H8 H 0.8306 -0.0319 0.8575 0.051 Uiso 1 1 calc R
C1 C 0.6409(3) 0.20890(14) 0.95341(14) 0.0401(4) Uani 1 1 d .
H1 H 0.5619 0.1198 0.9401 0.048 Uiso 1 1 calc R
C6 C 1.2420(3) -0.05590(16) 0.64528(16) 0.0483(4) Uani 1 1 d .
H6 H 1.3379 -0.1213 0.5985 0.058 Uiso 1 1 calc R
C4 C 1.0211(3) 0.41082(15) 0.76156(15) 0.0471(4) Uani 1 1 d .
H4 H 1.0462 0.5023 0.7522 0.056 Uiso 1 1 calc R
C7 C 1.0762(3) -0.09631(16) 0.72988(15) 0.0479(4) Uani 1 1 d .
H7 H 1.0609 -0.1889 0.7372 0.058 Uiso 1 1 calc R
C11 C 0.4779(3) 0.43139(14) 0.44865(14) 0.0419(4) Uani 1 1 d .
N2 N 1.1441(3) 0.31420(12) 0.69220(12) 0.0434(4) Uani 1 1 d .
H2 H 1.2420 0.3374 0.6381 0.052 Uiso 1 1 calc R
N1 N 0.5952(3) 0.30031(13) 1.04894(12) 0.0448(4) Uani 1 1 d .
O1 O 0.4178(2) 0.25029(11) 1.12003(11) 0.0517(4) Uani 1 1 d .
H1A H 0.4301 0.3012 1.1932 0.078 Uiso 1 1 calc R
O3 O 0.5382(3) 0.43443(10) 0.33712(11) 0.0613(4) Uani 1 1 d .
O2 O 0.3865(3) 0.32811(10) 0.48433(11) 0.0677(4) Uani 1 1 d .

loop_
_atom_site_aniso_label
_atom_site_aniso_U_11
_atom_site_aniso_U_22
_atom_site_aniso_U_33
_atom_site_aniso_U_23
_atom_site_aniso_U_13
_atom_site_aniso_U_12
C9 0.0369(8) 0.0400(8) 0.0326(7) 0.0099(6) 0.0073(6) -0.0047(6)
C10 0.0382(8) 0.0417(8) 0.0330(7) 0.0094(6) 0.0078(6) -0.0047(6)
C2 0.0370(8) 0.0438(8) 0.0318(7) 0.0089(6) 0.0087(6) -0.0057(6)
C3 0.0528(10) 0.0408(8) 0.0443(8) 0.0091(6) 0.0190(7) 0.0008(7)
C5 0.0447(9) 0.0551(9) 0.0368(8) 0.0085(7) 0.0147(6) -0.0002(7)
C8 0.0452(9) 0.0434(8) 0.0428(8) 0.0147(6) 0.0127(7) -0.0038(7)
C1 0.0445(9) 0.0410(8) 0.0375(7) 0.0092(6) 0.0141(6) -0.0046(6)
C6 0.0510(10) 0.0491(9) 0.0449(8) 0.0047(7) 0.0123(7) 0.0065(7)
C4 0.0569(10) 0.0391(8) 0.0505(9) 0.0133(7) 0.0197(7) -0.0028(7)
C7 0.0536(10) 0.0395(8) 0.0506(9) 0.0103(7) 0.0082(7) -0.0001(7)
C11 0.0539(9) 0.0386(8) 0.0404(8) 0.0126(6) 0.0226(6) 0.0002(6)
N2 0.0503(8) 0.0440(7) 0.0417(7) 0.0135(5) 0.0193(6) -0.0046(6)
N1 0.0499(8) 0.0500(7) 0.0410(7) 0.0135(6) 0.0212(6) -0.0044(6)
O1 0.0596(8) 0.0554(7) 0.0467(6) 0.0079(5) 0.0298(5) -0.0094(5)
O3 0.0992(10) 0.0479(7) 0.0449(6) 0.0040(5) 0.0411(6) -0.0111(6)
O2 0.1138(11) 0.0407(6) 0.0590(7) 0.0031(5) 0.0519(7) -0.0157(6)

loop_
_atom_type_symbol
_atom_type_description
_atom_type_scat_dispersion_real
_atom_type_scat_dispersion_imag
_atom_type_scat_source
C C 0.0033 0.0016 'International Tables Vol C Tables 4.2.6.8 and 6.1.1.4'
H H 0.0000 0.0000 'International Tables Vol C Tables 4.2.6.8 and 6.1.1.4'
N N 0.0061 0.0033 'International Tables Vol C Tables 4.2.6.8 and 6.1.1.4'
O O 0.0106 0.0060 'International Tables Vol C Tables 4.2.6.8 and 6.1.1.4'

loop_
_geom_angle_atom_site_label_1
_geom_angle_atom_site_label_2
_geom_angle_atom_site_label_3
_geom_angle
_geom_angle_site_symmetry_3
C10 C9 C8 117.28(14) .
C10 C9 C2 118.59(13) .
C8 C9 C2 124.13(13) .
N2 C10 C5 119.89(13) .
N2 C10 C9 118.97(13) .
C5 C10 C9 121.13(13) .
C3 C2 C9 118.68(13) .
C3 C2 C1 120.86(14) .
C9 C2 C1 120.45(13) .
C4 C3 C2 120.03(14) .
C6 C5 C10 119.53(14) .
C7 C8 C9 120.63(14) .
N1 C1 C2 119.71(13) .
C5 C6 C7 120.15(14) .
N2 C4 C3 121.72(13) .
C8 C7 C6 121.26(14) .
O2 C11 O3 125.74(14) .
O2 C11 C11 117.54(15) 2_666
O3 C11 C11 116.72(14) 2_666
C4 N2 C10 121.98(13) .
C1 N1 O1 111.95(12) .

loop_
_geom_bond_atom_site_label_1
_geom_bond_atom_site_label_2
_geom_bond_distance
_geom_bond_site_symmetry_2
C9 C10 1.4176(19) .
C9 C8 1.4213(19) .
C9 C2 1.431(2) .
C10 N2 1.3729(17) .
C10 C5 1.404(2) .
C2 C3 1.3831(19) .
C2 C1 1.4658(19) .
C3 C4 1.380(2) .
C5 C6 1.368(2) .
C8 C7 1.358(2) .
C1 N1 1.2698(19) .
C6 C7 1.403(2) .
C4 N2 1.320(2) .
C11 O2 1.2433(15) .
C11 O3 1.2446(17) .
C11 C11 1.547(3) 2_666
N1 O1 1.3792(15) .
